data_4323231
loop_
_publ_author_name
'Robert T. Jonas'
'T. D. P. Stack'

_publ_contact_author
;
T. D. P. Stack
Department of Chemistry
Stanford University
Stanford, CA 94305
;
_publ_contact_author_email ' STACK@LELAND.STANFORD.EDU '
_publ_contact_author_fax ' (650) 725-0259 '
_publ_contact_author_phone ' (650) 725-8736 '
_publ_section_title
;
 Synthesis and Characterization of a Family of Systematically Varied
 Tris(2-pyridyl)methoxymethane Ligands: Copper(I) and Copper(II) Complexes
;
_journal_name_full 'Inorganic Chemistry'
_journal_page_first 6615
_journal_page_last 6629
_journal_paper_doi 10.1021/ic9713487
_journal_volume 37
_journal_year 1998
_chemical_formula_moiety 'C40 H36 Cu F6 N6 O12 S2 '
_chemical_formula_sum 'C40 H36 Cu F6 N6 O12 S2'
_chemical_formula_weight 1034.41
_space_group_IT_number 2
_symmetry_cell_setting triclinic
_symmetry_Int_Tables_number 2
_symmetry_space_group_name_Hall '-P 1'
_symmetry_space_group_name_H-M 'P -1'
_cell_angle_alpha 72.799(9)
_cell_angle_beta 74.45(1)
_cell_angle_gamma 86.11(1)
_cell_formula_units_Z 1
_cell_length_a 10.027(2)
_cell_length_b 10.948(1)
_cell_length_c 11.541(1)
_cell_measurement_reflns_used 22
_cell_measurement_temperature 203.2
_cell_measurement_theta_max 18.0
_cell_measurement_theta_min 17.9
_cell_volume 1165.9(3)
_computing_cell_refinement 'MSC/AFC Diffractometer Control'
_computing_data_collection 'MSC/AFC Diffractometer Control'
_computing_data_reduction 'teXsan for Windows (MSC, 1997)'
_computing_publication_material 'teXsan for Windows (MSC, 1997)'
_computing_structure_refinement 'teXsan for Windows (MSC, 1997)'
_diffrn_ambient_temperature 203.2
_diffrn_measurement_device unknown
_diffrn_measurement_method \w
_diffrn_orient_matrix_UB_11 0.07066
_diffrn_orient_matrix_UB_12 -0.02167
_diffrn_orient_matrix_UB_13 -0.07029
_diffrn_orient_matrix_UB_21 -0.07195
_diffrn_orient_matrix_UB_22 0.00703
_diffrn_orient_matrix_UB_23 -0.04709
_diffrn_orient_matrix_UB_31 0.02327
_diffrn_orient_matrix_UB_32 0.09289
_diffrn_orient_matrix_UB_33 -0.04082
_diffrn_radiation_detector 'scintillation counter'
_diffrn_radiation_monochromator graphite
_diffrn_radiation_source 'X-ray tube'
_diffrn_radiation_type 'Mo K\a'
_diffrn_radiation_wavelength 0.7109
_diffrn_reflns_av_R_equivalents 0.01331
_diffrn_reflns_limit_h_max 11
_diffrn_reflns_limit_h_min -11
_diffrn_reflns_limit_k_max 13
_diffrn_reflns_limit_k_min 0
_diffrn_reflns_limit_l_max 13
_diffrn_reflns_limit_l_min -13
_diffrn_reflns_number 4312
_diffrn_reflns_reduction_process 'Lp corrections applied'
_diffrn_reflns_theta_max 24.99
_diffrn_reflns_theta_min 0.00
_diffrn_standards_decay_% 0.49
_diffrn_standards_interval_count 200
_diffrn_standards_number 3
_exptl_absorpt_coefficient_mu 0.647
_exptl_absorpt_correction_T_max 1.000
_exptl_absorpt_correction_T_min 0.860
_exptl_absorpt_correction_type psi-scans
_exptl_crystal_colour BLUE
_exptl_crystal_density_diffrn 1.473
_exptl_crystal_density_meas ?
_exptl_crystal_description prism
_exptl_crystal_F_000 529.00
_exptl_crystal_size_max 0.70
_exptl_crystal_size_mid 0.50
_exptl_crystal_size_min 0.40
_refine_diff_density_max 1.92
_refine_diff_density_min -1.33
_refine_ls_extinction_method none
_refine_ls_goodness_of_fit_ref 6.440
_refine_ls_hydrogen_treatment noref
_refine_ls_matrix_type full
_refine_ls_number_constraints 0
_refine_ls_number_parameters 311
_refine_ls_number_reflns 3238
_refine_ls_number_restraints 0
_refine_ls_R_factor_gt 0.0880
_refine_ls_shift/su_max 0.0610
_refine_ls_shift/su_mean 0.0000
_refine_ls_structure_factor_coef F
_refine_ls_weighting_details 'w = 1/[\s^2^(Fo) + 0.00004|Fo|^2^]'
_refine_ls_weighting_scheme sigma
_refine_ls_wR_factor_ref 0.1060
_reflns_number_gt 3238
_reflns_number_total 4081
_reflns_threshold_expression I>3.00\s(I)
_cod_data_source_file ic9713487_10.cif
_cod_data_source_block '_[(L2)2Cu](OTf)2'
_cod_depositor_comments
;
The following automatic conversions were performed:

'_exptl_crystal_density_meas' value 'not measured' was changed to '?'
- the value is perceived as not measured.

Automatic conversion script
Id: cif_fix_values 3008 2015-01-20 13:52:24Z robertas 
;
_cod_original_sg_symbol_H-M 'P -1 '
_cod_original_formula_sum 'C40 H36 Cu F6 N6 O12 S2 '
_cod_database_code 4323231

loop_
_symmetry_equiv_pos_as_xyz
'   +x,   +y,   +z'
'   -x,   -y,   -z'

loop_
_atom_site_label
_atom_site_fract_x
_atom_site_fract_y
_atom_site_fract_z
_atom_site_U_iso_or_equiv
_atom_site_occupancy
_atom_site_refinement_flags
_atom_site_adp_type
_atom_site_calc_flag
_atom_site_calc_attached_atom
Cu(1) 0.500 0.500 0.500 0.0265(4) 0.50 S Uani d ?
S(1) 0.0547(3) 0.1589(2) 0.1977(2) 0.0551(7) 1.00 . Uiso d ?
F(1) -0.0679(9) 0.2612(7) 0.0218(7) 0.135(3) 1.00 . Uani d ?
F(2) -0.097(1) 0.0581(8) 0.1018(7) 0.157(4) 1.00 . Uani d ?
F(3) -0.2018(8) 0.1891(9) 0.2071(9) 0.136(4) 1.00 . Uani d ?
O(1) 0.3930(6) 0.4173(5) 0.1727(5) 0.042(2) 1.00 . Uani d ?
O(1) 0.6070(6) 0.5827(5) 0.8273(5) 0.042(2) 1.00 . Uani d ?
O(2) 0.3449(7) 0.7866(6) 0.4490(6) 0.070(2) 1.00 . Uani d ?
O(2) 0.6551(7) 0.2134(6) 0.5510(6) 0.070(2) 1.00 . Uani d ?
O(3) 0.8124(8) 0.4708(9) 0.4131(8) 0.023(3) 0.50 S Uani d ?
O(3) 0.1876(8) 0.5292(9) 0.5869(8) 0.023(3) 0.50 S Uani d ?
O(4) 0.386 0.258 0.702 0.054(4) 0.50 S Uani d ?
O(4) 0.614 0.742 0.298 0.054(4) 0.50 S Uani d ?
O(5) 0.0678(8) 0.2854(6) 0.1999(7) 0.078(3) 1.00 . Uani d ?
O(6) 0.0152(7) 0.0622(6) 0.3141(5) 0.064(2) 1.00 . Uani d ?
O(7) 0.1731(9) 0.1230(9) 0.1028(9) 0.130(4) 1.00 . Uani d ?
N(1) 0.6286(7) 0.3674(6) 0.6464(6) 0.041(2) 1.00 . Uani d ?
N(1) 0.3714(7) 0.6326(6) 0.3536(6) 0.041(2) 1.00 . Uani d ?
N(2) 0.3714(6) 0.5258(5) 0.6591(5) 0.029(2) 1.00 . Uani d ?
N(2) 0.6286(6) 0.4742(5) 0.3409(5) 0.029(2) 1.00 . Uani d ?
N(3) 0.6091(6) 0.6477(5) 0.4985(5) 0.027(2) 1.00 . Uani d ?
N(3) 0.3909(6) 0.3523(5) 0.5015(5) 0.027(2) 1.00 . Uani d ?
C(1) 0.5814(8) 0.5464(7) 0.7277(6) 0.030(2) 1.00 . Uani d ?
C(1) 0.4186(8) 0.4536(7) 0.2723(6) 0.030(2) 1.00 . Uani d ?
C(2) 0.452(1) 0.2968(9) 0.1555(8) 0.055(3) 1.00 . Uani d ?
C(2) 0.548(1) 0.7032(9) 0.8445(8) 0.055(3) 1.00 . Uani d ?
C(3) 0.6533(7) 0.4186(7) 0.7295(6) 0.029(2) 1.00 . Uani d ?
C(3) 0.3467(7) 0.5814(7) 0.2705(6) 0.029(2) 1.00 . Uani d ?
C(4) 0.731(1) 0.3627(8) 0.8078(8) 0.051(3) 1.00 . Uani d ?
C(4) 0.269(1) 0.6373(8) 0.1922(8) 0.051(3) 1.00 . Uani d ?
C(5) 0.794(1) 0.2465(9) 0.797(1) 0.066(4) 1.00 . Uani d ?
C(5) 0.206(1) 0.7535(9) 0.203(1) 0.066(4) 1.00 . Uani d ?
C(6) 0.2264(9) 0.8067(8) 0.2887(8) 0.045(3) 1.00 . Uani d ?
C(6) 0.7736(9) 0.1933(8) 0.7113(8) 0.045(3) 1.00 . Uani d ?
C(7) 0.6895(9) 0.2561(7) 0.6386(7) 0.039(2) 1.00 . Uani d ?
C(7) 0.3105(9) 0.7439(7) 0.3614(7) 0.039(2) 1.00 . Uani d ?
C(8) 0.5741(8) 0.4767(6) 0.2458(7) 0.031(2) 1.00 . Uani d ?
C(8) 0.4259(8) 0.5233(6) 0.7542(7) 0.031(2) 1.00 . Uani d ?
C(9) 0.3428(9) 0.4937(7) 0.8770(7) 0.040(2) 1.00 . Uani d ?
C(9) 0.6572(9) 0.5063(7) 0.1230(7) 0.040(2) 1.00 . Uani d ?
C(10) 0.2037(9) 0.4721(8) 0.9008(8) 0.046(3) 1.00 . Uani d ?
C(10) 0.7963(9) 0.5279(8) 0.0992(8) 0.046(3) 1.00 . Uani d ?
C(11) 0.1463(8) 0.4840(7) 0.8046(8) 0.043(2) 1.00 . Uani d ?
C(11) 0.8537(8) 0.5160(7) 0.1954(8) 0.043(2) 1.00 . Uani d ?
C(12) 0.2301(8) 0.5102(7) 0.6841(8) 0.039(2) 1.00 . Uani d ?
C(12) 0.7699(8) 0.4898(7) 0.3159(8) 0.039(2) 1.00 . Uani d ?
C(13) 0.6488(7) 0.6442(7) 0.6022(7) 0.029(2) 1.00 . Uani d ?
C(13) 0.3512(7) 0.3558(7) 0.3978(7) 0.029(2) 1.00 . Uani d ?
C(14) 0.7541(8) 0.7207(8) 0.5968(8) 0.038(2) 1.00 . Uani d ?
C(14) 0.2459(8) 0.2793(8) 0.4032(8) 0.038(2) 1.00 . Uani d ?
C(15) 0.8173(9) 0.8090(8) 0.4830(9) 0.045(3) 1.00 . Uani d ?
C(15) 0.1827(9) 0.1910(8) 0.5170(9) 0.045(3) 1.00 . Uani d ?
C(16) 0.7726(9) 0.8189(7) 0.3798(7) 0.041(2) 1.00 . Uani d ?
C(16) 0.2274(9) 0.1811(7) 0.6202(7) 0.041(2) 1.00 . Uani d ?
C(17) 0.3318(8) 0.2647(7) 0.6091(7) 0.036(2) 1.00 . Uani d ?
C(17) 0.6682(8) 0.7353(7) 0.3909(7) 0.036(2) 1.00 . Uani d ?
C(18) 0.290(1) 0.9072(9) 0.464(1) 0.072(4) 1.00 . Uani d ?
C(18) 0.710(1) 0.0928(9) 0.536(1) 0.072(4) 1.00 . Uani d ?
C(19) 0.043(2) 0.524(2) 0.599(2) 0.062(6) 0.50 S Uani d ?
C(19) 0.957(2) 0.476(2) 0.401(2) 0.062(6) 0.50 S Uani d ?
C(20) 0.322 0.165 0.830 0.24(2) 0.50 S Uani d ?
C(20) 0.678 0.835 0.170 0.24(2) 0.50 S Uani d ?
C(21) -0.088(2) 0.170(1) 0.129(1) 0.097(5) 1.00 . Uani d ?
H(1) 0.450 0.698 0.861 0.07 1.00 . Uiso c ?
H(1) 0.550 0.302 0.139 0.07 1.00 . Uiso c ?
H(2) 0.571 0.719 0.913 0.07 1.00 . Uiso c ?
H(2) 0.429 0.281 0.087 0.07 1.00 . Uiso c ?
H(3) 0.582 0.771 0.770 0.07 1.00 . Uiso c ?
H(3) 0.418 0.229 0.230 0.07 1.00 . Uiso c ?
H(4) 0.748 0.402 0.866 0.06 1.00 . Uiso c ?
H(4) 0.252 0.598 0.134 0.06 1.00 . Uiso c ?
H(5) 0.852 0.205 0.849 0.08 1.00 . Uiso c ?
H(5) 0.148 0.795 0.151 0.08 1.00 . Uiso c ?
H(6) 0.185 0.886 0.297 0.05 1.00 . Uiso c ?
H(6) 0.815 0.114 0.703 0.05 1.00 . Uiso c ?
H(7) 0.386 0.488 0.944 0.05 1.00 . Uiso c ?
H(7) 0.614 0.512 0.056 0.05 1.00 . Uiso c ?
H(8) 0.148 0.449 0.985 0.06 1.00 . Uiso c ?
H(8) 0.852 0.551 0.015 0.06 1.00 . Uiso c ?
H(9) 0.049 0.474 0.819 0.05 1.00 . Uiso c ?
H(9) 0.951 0.526 0.181 0.05 1.00 . Uiso c ?
H(10) 0.215 0.286 0.331 0.05 1.00 . Uiso c ?
H(10) 0.785 0.714 0.669 0.05 1.00 . Uiso c ?
H(11) 0.891 0.862 0.478 0.05 1.00 . Uiso c ?
H(11) 0.109 0.138 0.522 0.05 1.00 . Uiso c ?
H(12) 0.190 0.119 0.697 0.05 1.00 . Uiso c ?
H(12) 0.810 0.881 0.303 0.05 1.00 . Uiso c ?
H(13) 0.191 0.902 0.487 0.09 1.00 . Uiso c ?
H(13) 0.809 0.098 0.513 0.09 1.00 . Uiso c ?
H(14) 0.320 0.925 0.528 0.09 1.00 . Uiso c ?
H(14) 0.680 0.075 0.472 0.09 1.00 . Uiso c ?
H(15) 0.321 0.971 0.387 0.09 1.00 . Uiso c ?
H(15) 0.679 0.029 0.613 0.09 1.00 . Uiso c ?
H(16) 0.028 0.539 0.516 0.11 0.60 S Uiso d ?
H(16) 0.972 0.461 0.484 0.11 0.60 S Uiso d ?
H(17) 0.007 0.441 0.648 0.11 0.60 S Uiso d ?
H(17) 0.993 0.559 0.352 0.11 0.60 S Uiso d ?
H(18) -0.003 0.587 0.635 0.11 0.60 S Uiso d ?
H(18) 1.003 0.413 0.365 0.11 0.60 S Uiso d ?
H(19) 0.228 0.187 0.859 0.20 0.40 S Uiso d ?
H(19) 0.772 0.813 0.141 0.20 0.40 S Uiso d ?
H(20) 0.372 0.171 0.888 0.20 0.40 S Uiso d ?
H(20) 0.628 0.829 0.112 0.20 0.40 S Uiso d ?
H(21) 0.326 0.081 0.824 0.20 0.40 S Uiso d ?
H(21) 0.674 0.919 0.176 0.20 0.40 S Uiso d ?

loop_
_atom_site_aniso_label
_atom_site_aniso_U_11
_atom_site_aniso_U_22
_atom_site_aniso_U_33
_atom_site_aniso_U_12
_atom_site_aniso_U_13
_atom_site_aniso_U_23
Cu(1) 0.0322(8) 0.0253(7) 0.0198(7) -0.0013(6) -0.0026(6) -0.0064(6)
F(1) 0.211(9) 0.109(6) 0.090(5) -0.079(6) -0.104(6) 0.038(4)
F(2) 0.27(1) 0.112(6) 0.112(6) -0.099(7) -0.081(7) -0.021(5)
F(3) 0.069(5) 0.161(8) 0.142(8) -0.004(5) -0.022(5) 0.009(6)
O(1) 0.060(4) 0.045(3) 0.028(3) 0.011(3) -0.018(3) -0.019(3)
O(1) 0.060(4) 0.045(3) 0.028(3) 0.011(3) -0.018(3) -0.019(3)
O(2) 0.112(6) 0.049(4) 0.080(5) 0.051(4) -0.057(4) -0.046(4)
O(2) 0.112(6) 0.049(4) 0.080(5) 0.051(4) -0.057(4) -0.046(4)
O(3) 0.010(5) 0.044(6) 0.013(5) 0.006(4) -0.004(4) -0.007(4)
O(3) 0.010(5) 0.044(6) 0.013(5) 0.006(4) -0.004(4) -0.007(4)
O(4) 0.072(9) 0.045(7) 0.035(7) -0.015(6) -0.007(6) 0.001(6)
O(4) 0.072(9) 0.045(7) 0.035(7) -0.015(6) -0.007(6) 0.001(6)
O(5) 0.124(6) 0.037(4) 0.104(6) 0.004(4) -0.076(5) -0.024(4)
O(6) 0.071(4) 0.060(4) 0.039(4) 0.007(3) -0.010(3) 0.012(3)
O(7) 0.100(7) 0.112(7) 0.115(7) 0.014(6) 0.037(6) -0.002(6)
N(1) 0.059(5) 0.033(4) 0.036(4) 0.024(3) -0.021(3) -0.014(3)
N(1) 0.059(5) 0.033(4) 0.036(4) 0.024(3) -0.021(3) -0.014(3)
N(2) 0.038(4) 0.024(3) 0.022(3) 0.003(3) -0.006(3) -0.003(3)
N(2) 0.038(4) 0.024(3) 0.022(3) 0.003(3) -0.006(3) -0.003(3)
N(3) 0.031(3) 0.025(3) 0.022(3) -0.001(3) -0.003(3) -0.006(3)
N(3) 0.031(3) 0.025(3) 0.022(3) -0.001(3) -0.003(3) -0.006(3)
C(1) 0.039(4) 0.033(4) 0.023(4) 0.004(3) -0.009(3) -0.014(3)
C(1) 0.039(4) 0.033(4) 0.023(4) 0.004(3) -0.009(3) -0.014(3)
C(2) 0.080(7) 0.049(6) 0.045(5) 0.013(5) -0.016(5) -0.030(5)
C(2) 0.080(7) 0.049(6) 0.045(5) 0.013(5) -0.016(5) -0.030(5)
C(3) 0.032(4) 0.032(4) 0.021(4) 0.004(3) -0.006(3) -0.008(3)
C(3) 0.032(4) 0.032(4) 0.021(4) 0.004(3) -0.006(3) -0.008(3)
C(4) 0.068(6) 0.048(6) 0.051(6) 0.017(5) -0.033(5) -0.023(5)
C(4) 0.068(6) 0.048(6) 0.051(6) 0.017(5) -0.033(5) -0.023(5)
C(5) 0.083(8) 0.057(7) 0.074(7) 0.031(6) -0.055(6) -0.019(6)
C(5) 0.083(8) 0.057(7) 0.074(7) 0.031(6) -0.055(6) -0.019(6)
C(6) 0.055(6) 0.034(5) 0.049(5) 0.019(4) -0.020(5) -0.013(4)
C(6) 0.055(6) 0.034(5) 0.049(5) 0.019(4) -0.020(5) -0.013(4)
C(7) 0.052(5) 0.032(5) 0.033(4) 0.012(4) -0.010(4) -0.013(4)
C(7) 0.052(5) 0.032(5) 0.033(4) 0.012(4) -0.010(4) -0.013(4)
C(8) 0.048(5) 0.015(4) 0.028(4) 0.004(3) -0.004(4) -0.007(3)
C(8) 0.048(5) 0.015(4) 0.028(4) 0.004(3) -0.004(4) -0.007(3)
C(9) 0.059(6) 0.035(5) 0.020(4) 0.003(4) -0.001(4) -0.007(3)
C(9) 0.059(6) 0.035(5) 0.020(4) 0.003(4) -0.001(4) -0.007(3)
C(10) 0.053(6) 0.037(5) 0.032(5) 0.000(4) 0.014(4) -0.008(4)
C(10) 0.053(6) 0.037(5) 0.032(5) 0.000(4) 0.014(4) -0.008(4)
C(11) 0.036(5) 0.034(5) 0.045(5) 0.001(4) 0.009(4) -0.006(4)
C(11) 0.036(5) 0.034(5) 0.045(5) 0.001(4) 0.009(4) -0.006(4)
C(12) 0.030(5) 0.027(4) 0.047(5) 0.005(3) 0.003(4) -0.006(4)
C(12) 0.030(5) 0.027(4) 0.047(5) 0.005(3) 0.003(4) -0.006(4)
C(13) 0.032(4) 0.023(4) 0.030(4) 0.005(3) -0.004(3) -0.012(3)
C(13) 0.032(4) 0.023(4) 0.030(4) 0.005(3) -0.004(3) -0.012(3)
C(14) 0.043(5) 0.037(5) 0.043(5) 0.006(4) -0.015(4) -0.020(4)
C(14) 0.043(5) 0.037(5) 0.043(5) 0.006(4) -0.015(4) -0.020(4)
C(15) 0.043(5) 0.034(5) 0.057(6) -0.005(4) -0.006(5) -0.019(4)
C(15) 0.043(5) 0.034(5) 0.057(6) -0.005(4) -0.006(5) -0.019(4)
C(16) 0.049(5) 0.029(5) 0.038(5) -0.005(4) -0.003(4) -0.003(4)
C(16) 0.049(5) 0.029(5) 0.038(5) -0.005(4) -0.003(4) -0.003(4)
C(17) 0.045(5) 0.031(5) 0.030(4) 0.002(4) -0.010(4) -0.005(4)
C(17) 0.045(5) 0.031(5) 0.030(4) 0.002(4) -0.010(4) -0.005(4)
C(18) 0.106(9) 0.047(6) 0.088(8) 0.043(6) -0.045(7) -0.050(6)
C(18) 0.106(9) 0.047(6) 0.088(8) 0.043(6) -0.045(7) -0.050(6)
C(19) 0.04(1) 0.09(2) 0.05(1) 0.01(1) -0.008(9) -0.02(1)
C(19) 0.04(1) 0.09(2) 0.05(1) 0.01(1) -0.008(9) -0.02(1)
C(20) 0.27(4) 0.07(2) 0.25(4) -0.11(2) 0.24(3) -0.10(2)
C(20) 0.27(4) 0.07(2) 0.25(4) -0.11(2) 0.24(3) -0.10(2)
C(21) 0.16(1) 0.050(7) 0.09(1) -0.049(8) -0.07(1) 0.017(7)

loop_
_atom_type_symbol
_atom_type_oxidation_number
_atom_type_number_in_cell
_atom_type_scat_dispersion_real
_atom_type_scat_dispersion_imag
_atom_type_scat_source
C 0 40 0.002 0.002
;International Tables for Crystallography
(1992, Vol. C, Table 6.1.1.2)
;
Cu 0 1 0.263 1.266
;International Tables for Crystallography
(1992, Vol. C, Tables 4.2.6.8 and 6.1.1.1)
;
N 0 6 0.004 0.003
;International Tables for Crystallography
(1992, Vol. C, Table 6.1.1.2)
;
F 0 6 0.014 0.010
;International Tables for Crystallography
(1992, Vol. C, Table 6.1.1.2)
;
S 0 2 0.110 0.124
;International Tables for Crystallography
(1992, Vol. C, Table 6.1.1.2)
;
O 0 12 0.008 0.006
;International Tables for Crystallography
(1992, Vol. C, Table 6.1.1.2)
;
H 0 36 0.000 0.000
;International Tables for Crystallography
(1992, Vol. C, Table 6.1.1.2)
;

loop_
_geom_angle_atom_site_label_1
_geom_angle_atom_site_label_2
_geom_angle_atom_site_label_3
_geom_angle
_geom_angle_site_symmetry_1
_geom_angle_site_symmetry_2
_geom_angle_site_symmetry_3
_geom_angle_publ_flag
N(2) Cu(1) N(2) 180.00 . . . ?
N(2) Cu(1) N(3) 85.6(2) . . . ?
N(2) Cu(1) N(3) 94.4(2) . . . ?
N(2) Cu(1) N(3) 94.4(2) 2_666 2_666 2_666 ?
N(2) Cu(1) N(3) 85.6(2) 2_666 2_666 2_666 ?
N(3) Cu(1) N(3) 180.00 . . . ?
O(5) S(1) O(6) 118.2(5) . . . ?
O(5) S(1) O(7) 112.0(5) . . . ?
O(5) S(1) C(21) 102.1(5) . . . ?
O(6) S(1) O(7) 114.0(4) . . . ?
O(6) S(1) C(21) 105.1(5) . . . ?
O(7) S(1) C(21) 103.2(7) . . . ?
C(1) O(1) C(2) 116.5(6) . . . ?
C(7) O(2) C(18) 117.4(8) . . . ?
C(12) O(3) C(19) 119(1) . . . ?
C(17) O(4) C(20) 118.9(3) . . . ?
C(3) N(1) C(7) 117.7(7) . . . ?
Cu(1) N(2) C(8) 118.1(5) . . . ?
Cu(1) N(2) C(12) 120.8(6) . . . ?
C(8) N(2) C(12) 118.7(6) . . . ?
Cu(1) N(3) C(13) 119.1(4) . . . ?
Cu(1) N(3) C(17) 121.2(6) . . . ?
C(13) N(3) C(17) 118.2(7) . . . ?
O(1) C(1) C(3) 106.3(6) . . . ?
O(1) C(1) C(8) 109.1(6) . . . ?
O(1) C(1) C(13) 109.6(6) . . . ?
C(3) C(1) C(8) 107.6(6) . . . ?
C(3) C(1) C(13) 108.0(5) . . . ?
C(8) C(1) C(13) 115.9(6) . . . ?
O(1) C(2) H(1) 108.9 . . . no
O(1) C(2) H(2) 110.1 . . . no
O(1) C(2) H(3) 109.8 . . . no
H(1) C(2) H(2) 109.3 . . . no
H(1) C(2) H(3) 108.6 . . . no
H(2) C(2) H(3) 110.1 . . . no
N(1) C(3) C(1) 113.0(7) . . . ?
N(1) C(3) C(4) 123.3(8) . . . ?
C(1) C(3) C(4) 123.7(8) . . . ?
C(3) C(4) C(5) 118(1) . . . ?
C(3) C(4) H(4) 121.4 . . . no
C(5) C(4) H(4) 120.9 . . . no
C(4) C(5) C(6) 121(1) . . . ?
C(4) C(5) H(5) 120.3 . . . no
C(6) C(5) H(5) 119.0 . . . no
C(5) C(6) C(7) 117.1(8) . . . ?
C(5) C(6) H(6) 121.4 . . . no
C(7) C(6) H(6) 121.5 . . . no
O(2) C(7) N(1) 111.9(7) . . . ?
O(2) C(7) C(6) 124.5(8) . . . ?
N(1) C(7) C(6) 123.6(9) . . . ?
N(2) C(8) C(1) 119.6(6) . . . ?
N(2) C(8) C(9) 120.3(7) . . . ?
C(1) C(8) C(9) 120.0(8) . . . ?
C(8) C(9) C(10) 120.0(8) . . . ?
C(8) C(9) H(7) 118.4 . . . no
C(10) C(9) H(7) 121.6 . . . no
C(9) C(10) C(11) 119.9(7) . . . ?
C(9) C(10) H(8) 120.0 . . . no
C(11) C(10) H(8) 120.1 . . . no
C(10) C(11) C(12) 119.4(8) . . . ?
C(10) C(11) H(9) 121.4 . . . no
C(12) C(11) H(9) 119.2 . . . no
O(3) C(12) N(2) 113.6(7) . . . ?
O(3) C(12) C(11) 124.9(8) . . . ?
N(2) C(12) C(11) 121.4(8) . . . ?
N(3) C(13) C(1) 119.6(7) . . . ?
N(3) C(13) C(14) 121.4(6) . . . ?
C(1) C(13) C(14) 118.9(7) . . . ?
C(13) C(14) C(15) 119.6(9) . . . ?
C(13) C(14) H(10) 120.9 . . . no
C(15) C(14) H(10) 119.5 . . . no
C(14) C(15) C(16) 119.6(8) . . . ?
C(14) C(15) H(11) 120.2 . . . no
C(16) C(15) H(11) 120.2 . . . no
C(15) C(16) C(17) 117.9(7) . . . ?
C(15) C(16) H(12) 121.0 . . . no
C(17) C(16) H(12) 121.0 . . . no
O(4) C(17) N(3) 114.7(7) . . . ?
O(4) C(17) C(16) 122.0(6) . . . ?
N(3) C(17) C(16) 123.2(8) . . . ?
O(2) C(18) H(13) 109.3 . . . no
O(2) C(18) H(14) 109.0 . . . no
O(2) C(18) H(15) 109.4 . . . no
H(13) C(18) H(14) 108.9 . . . no
H(13) C(18) H(15) 109.8 . . . no
H(14) C(18) H(15) 110.4 . . . no
O(3) C(19) H(16) 108.8 . . . no
O(3) C(19) H(17) 110.2 . . . no
O(3) C(19) H(18) 110.4 . . . no
H(16) C(19) H(17) 108.3 . . . no
H(16) C(19) H(18) 108.6 . . . no
H(17) C(19) H(18) 110.6 . . . no
O(4) C(20) H(19) 109.5 . . . no
O(4) C(20) H(20) 109.5 . . . no
O(4) C(20) H(21) 109.5 . . . no
H(19) C(20) H(20) 109.5 . . . no
H(19) C(20) H(21) 109.5 . . . no
H(20) C(20) H(21) 109.5 . . . no
S(1) C(21) F(1) 112(1) . . . ?
S(1) C(21) F(2) 108(1) . . . ?
S(1) C(21) F(3) 110(1) . . . ?
F(1) C(21) F(2) 106(1) . . . ?
F(1) C(21) F(3) 110(1) . . . ?
F(2) C(21) F(3) 110(1) . . . ?

loop_
_geom_bond_atom_site_label_1
_geom_bond_atom_site_label_2
_geom_bond_distance
_geom_bond_site_symmetry_1
_geom_bond_site_symmetry_2
_geom_bond_publ_flag
Cu(1) N(2) 2.026(6) . . ?
Cu(1) N(2) 2.026(6) . . ?
Cu(1) N(3) 2.007(7) . . ?
Cu(1) N(3) 2.007(7) . . ?
S(1) O(5) 1.408(7) . . ?
S(1) O(6) 1.419(6) . . ?
S(1) O(7) 1.503(9) . . ?
S(1) C(21) 1.79(2) . . ?
F(1) C(21) 1.32(1) . . ?
F(2) C(21) 1.37(2) . . ?
F(3) C(21) 1.29(2) . . ?
O(1) C(1) 1.41(1) . . ?
O(1) C(2) 1.45(1) . . ?
O(2) C(7) 1.36(1) . . ?
O(2) C(18) 1.43(1) . . ?
O(3) C(12) 1.26(1) . . ?
O(3) C(19) 1.42(2) . . ?
O(4) C(17) 1.302(9) . . ?
O(4) C(20) 1.5248(2) . . ?
N(1) C(3) 1.33(1) . . ?
N(1) C(7) 1.34(1) . . ?
N(2) C(8) 1.34(1) . . ?
N(2) C(12) 1.38(1) . . ?
N(3) C(13) 1.35(1) . . ?
N(3) C(17) 1.338(8) . . ?
C(1) C(3) 1.53(1) . . ?
C(1) C(8) 1.53(1) . . ?
C(1) C(13) 1.535(9) . . ?
C(2) H(1) 0.96 . . no
C(2) H(2) 0.94 . . no
C(2) H(3) 0.95 . . no
C(3) C(4) 1.34(1) . . ?
C(4) C(5) 1.40(1) . . ?
C(4) H(4) 0.94 . . no
C(5) C(6) 1.35(2) . . ?
C(5) H(5) 0.95 . . no
C(6) C(7) 1.36(1) . . ?
C(6) H(6) 0.95 . . no
C(8) C(9) 1.39(1) . . ?
C(9) C(10) 1.37(1) . . ?
C(9) H(7) 0.96 . . no
C(10) C(11) 1.35(1) . . ?
C(10) H(8) 0.95 . . no
C(11) C(12) 1.38(1) . . ?
C(11) H(9) 0.96 . . no
C(13) C(14) 1.37(1) . . ?
C(14) C(15) 1.40(1) . . ?
C(14) H(10) 0.95 . . no
C(15) C(16) 1.35(1) . . ?
C(15) H(11) 0.95 . . no
C(16) C(17) 1.39(1) . . ?
C(16) H(12) 0.95 . . no
C(18) H(13) 0.96 . . no
C(18) H(14) 0.95 . . no
C(18) H(15) 0.94 . . no
C(19) H(16) 0.97 . . no
C(19) H(17) 0.95 . . no
C(19) H(18) 0.94 . . no
C(20) H(19) 0.95 . . no
C(20) H(20) 0.95 . . no
C(20) H(21) 0.95 . . no

loop_
_geom_torsion_atom_site_label_1
_geom_torsion_atom_site_label_2
_geom_torsion_atom_site_label_3
_geom_torsion_atom_site_label_4
_geom_torsion_site_symmetry_1
_geom_torsion_site_symmetry_2
_geom_torsion_site_symmetry_3
_geom_torsion_site_symmetry_4
_geom_torsion
_geom_torsion_publ_flag
Cu(1) N(2) C(8) C(1) . . . . -20.4(8) no
Cu(1) N(2) C(8) C(9) . . . . 156.5(6) no
Cu(1) N(2) C(12) O(3) . . . . 26.2(9) no
Cu(1) N(2) C(12) C(11) . . . . -157.6(6) no
Cu(1) N(2) C(8) C(1) . . . . 20.4(8) no
Cu(1) N(2) C(8) C(9) . . . . -156.5(6) no
Cu(1) N(2) C(12) O(3) . . . . -26.2(9) no
Cu(1) N(2) C(12) C(11) . . . . 157.6(6) no
Cu(1) N(3) C(13) C(1) . . . . 15.0(8) no
Cu(1) N(3) C(13) C(14) . . . . -160.9(6) no
Cu(1) N(3) C(17) O(4) . . . . -21.5(8) no
Cu(1) N(3) C(17) C(16) . . . . 162.7(6) no
Cu(1) N(3) C(13) C(1) . . . . -15.0(8) no
Cu(1) N(3) C(13) C(14) . . . . 160.9(6) no
Cu(1) N(3) C(17) O(4) . . . . 21.5(8) no
Cu(1) N(3) C(17) C(16) . . . . -162.7(6) no
F(1) C(21) S(1) O(5) . . . . 54(1) no
F(1) C(21) S(1) O(6) . . . . 177.5(9) no
F(1) C(21) S(1) O(7) . . . . -63(1) no
F(2) C(21) S(1) O(5) . . . . 169.7(8) no
F(2) C(21) S(1) O(6) . . . . -66.4(9) no
F(2) C(21) S(1) O(7) . . . . 53.4(9) no
F(3) C(21) S(1) O(5) . . . . -69.8(9) no
F(3) C(21) S(1) O(6) . . . . 54.1(9) no
F(3) C(21) S(1) O(7) . . . . 173.9(8) no
O(1) C(1) C(3) N(1) . . . . -174.9(5) no
O(1) C(1) C(3) C(4) . . . . 4.0(9) no
O(1) C(1) C(8) N(2) . . . . -160.0(6) no
O(1) C(1) C(8) C(9) . . . . 23.1(9) no
O(1) C(1) C(13) N(3) . . . . 163.1(6) no
O(1) C(1) C(13) C(14) . . . . -20.9(9) no
O(2) C(7) N(1) C(3) . . . . -179.5(6) no
O(2) C(7) C(6) C(5) . . . . 177.8(7) no
O(3) C(12) N(2) C(8) . . . . -172.0(8) no
O(3) C(12) C(11) C(10) . . . . 176.5(9) no
O(4) C(17) N(3) C(13) . . . . 172.9(6) no
O(4) C(17) C(16) C(15) . . . . -176.5(7) no
N(1) C(3) C(1) C(8) . . . . -58.2(7) no
N(1) C(3) C(1) C(13) . . . . 67.5(8) no
N(1) C(3) C(4) C(5) . . . . -3(1) no
N(1) C(7) O(2) C(18) . . . . 178.0(7) no
N(1) C(7) C(6) C(5) . . . . -1(1) no
N(2) Cu(1) N(2) C(8) . . . . -1(1) no
N(2) Cu(1) N(2) C(12) . . . . -1(1) no
N(2) Cu(1) N(3) C(13) . . . . -52.7(5) no
N(2) Cu(1) N(3) C(17) . . . . 141.8(6) no
N(2) Cu(1) N(3) C(13) . . . . -127.3(5) no
N(2) Cu(1) N(3) C(17) . . . . 38.2(6) no
N(2) C(8) C(1) C(3) . . . . 85.2(7) no
N(2) C(8) C(1) C(13) . . . . -36(1) no
N(2) C(8) C(9) C(10) . . . . 3(1) no
N(2) C(12) O(3) C(19) . . . . 176(1) no
N(2) C(12) C(11) C(10) . . . . 1(1) no
N(3) Cu(1) N(2) C(8) . . . . 55.7(5) no
N(3) Cu(1) N(2) C(12) . . . . -142.4(5) no
N(3) Cu(1) N(2) C(8) . . . . 124.3(5) no
N(3) Cu(1) N(2) C(12) . . . . -37.6(5) no
N(3) Cu(1) N(3) C(13) . . . . -70.0(5) no
N(3) Cu(1) N(3) C(17) . . . . 95.5(5) no
N(3) C(13) C(1) C(3) . . . . -81.6(8) no
N(3) C(13) C(1) C(8) . . . . 39(1) no
N(3) C(13) C(14) C(15) . . . . -3(1) no
N(3) C(17) O(4) C(20) . . . . 177.4(4) no
N(3) C(17) C(16) C(15) . . . . -1(1) no
C(1) C(3) N(1) C(7) . . . . -178.7(6) no
C(1) C(3) C(4) C(5) . . . . 178.6(7) no
C(1) C(8) N(2) C(12) . . . . 177.3(6) no
C(1) C(8) C(9) C(10) . . . . 179.5(7) no
C(1) C(13) N(3) C(17) . . . . -179.0(6) no
C(1) C(13) C(14) C(15) . . . . -179.3(7) no
C(2) O(1) C(1) C(3) . . . . -179.8(6) no
C(2) O(1) C(1) C(8) . . . . 64.4(7) no
C(2) O(1) C(1) C(13) . . . . -63.4(8) no
C(3) N(1) C(7) C(6) . . . . -0(1) no
C(3) C(1) C(8) C(9) . . . . -91.8(8) no
C(3) C(1) C(13) C(14) . . . . 94.5(9) no
C(3) C(4) C(5) C(6) . . . . 1(1) no
C(4) C(3) N(1) C(7) . . . . 2(1) no
C(4) C(3) C(1) C(8) . . . . 120.8(8) no
C(4) C(3) C(1) C(13) . . . . -113.5(8) no
C(4) C(5) C(6) C(7) . . . . 1(1) no
C(6) C(7) O(2) C(18) . . . . -1(1) no
C(8) N(2) C(12) C(11) . . . . 4(1) no
C(8) C(1) C(13) C(14) . . . . -144.9(8) no
C(8) C(9) C(10) C(11) . . . . 2(1) no
C(9) C(8) N(2) C(12) . . . . -6(1) no
C(9) C(8) C(1) C(13) . . . . 147.4(7) no
C(9) C(10) C(11) C(12) . . . . -4(1) no
C(11) C(12) O(3) C(19) . . . . 0(2) no
C(13) N(3) C(17) C(16) . . . . -3(1) no
C(13) C(14) C(15) C(16) . . . . -1(1) no
C(14) C(13) N(3) C(17) . . . . 5(1) no
C(14) C(15) C(16) C(17) . . . . 3(1) no
C(16) C(17) O(4) C(20) . . . . -6.8(9) no
